data_1007135
loop_
_publ_author_name
'Jouini, O'
'Dabbabi, M'
'Averbuch-Pouchot, MT'
'Guitel, J C'
'Durif, A'

_publ_section_title
;
Structure du Phosphate de Cuivre(II) et de Trisodium Dodecahydrate, Cu
Na~3~ P~3~ O~10~ (H~2~ O)~12~
;
_journal_coden_ASTM ACSCEE
_journal_name_full 'Acta Crystallographica C (39,1983-)'
_journal_page_first 728
_journal_page_last 730
_journal_volume 40
_journal_year 1984
_chemical_formula_structural 'Cu Na3 P3 O10 (H2 O)12'
_chemical_formula_sum 'Cu H24 Na3 O22 P3'
_chemical_name_systematic 'Copper trisodium triphosphate dodecahydrate'
_space_group_IT_number 14
_symmetry_cell_setting monoclinic
_symmetry_Int_Tables_number 14
_symmetry_space_group_name_Hall '-P 2yn'
_symmetry_space_group_name_H-M 'P 1 21/n 1'
_cell_angle_alpha 90
_cell_angle_beta 90.03(5)
_cell_angle_gamma 90
_cell_formula_units_Z 4
_cell_length_a 15.052(8)
_cell_length_b 9.234(3)
_cell_length_c 14.767(8)
_cell_volume 2052.5
_exptl_crystal_density_meas 1.95
_refine_ls_R_factor_all 0.045
_cod_original_formula_sum 'H24 Cu Na3 O22 P3'
_cod_database_code 1007135

loop_
_symmetry_equiv_pos_as_xyz
x,y,z
1/2+x,1/2-y,1/2+z
-x,-y,-z
1/2-x,1/2+y,1/2-z

loop_
_atom_site_label
_atom_site_type_symbol
_atom_site_symmetry_multiplicity
_atom_site_Wyckoff_symbol
_atom_site_fract_x
_atom_site_fract_y
_atom_site_fract_z
_atom_site_occupancy
_atom_site_attached_hydrogens
_atom_site_calc_flag
Cu1 Cu2+ 4 e 0.17784(5) 0.04017(8) 0.25279(5) 1. 0 d
P1 P5+ 4 e 0.0993(1) 0.2760(2) 0.3865(1) 1. 0 d
P2 P5+ 4 e 0.9849(1) 0.1519(2) 0.2397(1) 1. 0 d
P3 P5+ 4 e 0.0973(1) 0.2674(2) 0.0932(1) 1. 0 d
Na1 Na1+ 4 e 0.4376(2) 0.2632(3) 0.2426(2) 1. 0 d
Na2 Na1+ 4 e 0.2917(2) 0.4671(3) 0.8547(2) 1. 0 d
Na3 Na1+ 4 e 0.3021(2) 0.3038(4) 0.6111(3) 1. 0 d
O1 O2- 4 e 0.0556(3) 0.2097(5) 0.4700(3) 1. 0 d
O2 O2- 4 e 0.1723(3) 0.1935(5) 0.3482(3) 1. 0 d
O3 O2- 4 e 0.1130(3) 0.4356(5) 0.3948(3) 1. 0 d
O4 O2- 4 e 0.0154(3) 0.2708(5) 0.3099(4) 1. 0 d
O5 O2- 4 e 0.3873(3) 0.3633(5) 0.7434(3) 1. 0 d
O6 O2- 4 e 0.0419(3) 0.0202(5) 0.2520(3) 1. 0 d
O7 O2- 4 e 0.5050(3) 0.2726(5) 0.6451(3) 1. 0 d
O8 O2- 4 e 0.1065(3) 0.4294(5) 0.0962(3) 1. 0 d
O9 O2- 4 e 0.1720(3) 0.1916(5) 0.1418(3) 1. 0 d
O10 O2- 4 e 0.0781(3) 0.2090(5) -0.0015(3) 1. 0 d
O11 O2- 4 e 0.1869(3) 0.5471(5) 0.2450(3) 1. 2 d
O12 O2- 4 e 0.3216(3) 0.3676(5) 0.3347(3) 1. 2 d
O13 O2- 4 e 0.5143(3) 0.1319(5) 0.3554(4) 1. 2 d
O14 O2- 4 e 0.3947(3) 0.4352(6) 0.9760(4) 1. 2 d
O15 O2- 4 e 0.2825(3) 0.1027(6) 0.5117(4) 1. 2 d
O16 O2- 4 e 0.1757(3) 0.2096(6) 0.6952(4) 1. 2 d
O17 O2- 4 e 0.5173(3) 0.1446(6) 0.1240(3) 1. 2 d
O18 O2- 4 e 0.2219(3) 0.2362(4) 0.8791(4) 1. 2 d
O19 O2- 4 e 0.3255(3) 0.3524(6) 0.1419(4) 1. 2 d
O20 O2- 4 e 0.3938(3) 0.4164(5) 0.4999(4) 1. 2 d
O21 O2- 4 e 0.1900(4) 0.4863(6) 0.5638(4) 1. 2 d
O22 O2- 4 e 0.3443(4) 0.0344(7) 0.7215(5) 1. 2 d

loop_
_atom_type_symbol
_atom_type_oxidation_number
Cu2+ 2.000
P5+ 5.000
Na1+ 1.000
O2- -2.000
H1+ 1.000
